data_7239353
loop_
_publ_author_name
'Das, Deb K.'
'Sarkar, Satavisha'
'Khan, Abu T.'
'Saravanan, Parameswaran'
'Patra, Sanjukta'

_publ_section_title
;
 Synthesis of fused tetrahydropyrido[2,3-c]coumarin derivatives as
 potential inhibitors for dopamine d3 receptors, catalyzed by hydrated
 ferric sulfate
;
_journal_issue 7
_journal_name_full 'RSC Adv.'
_journal_page_first 3581
_journal_paper_doi 10.1039/C3RA45174G
_journal_volume 4
_journal_year 2014
_chemical_formula_sum 'C18 H18 N O4'
_chemical_formula_weight 312.33
_space_group_IT_number 14
_space_group_name_Hall '-P 2ybc'
_space_group_name_H-M_alt 'P 1 21/c 1'
_atom_sites_solution_hydrogens geom
_atom_sites_solution_primary direct
_atom_sites_solution_secondary difmap
_audit_creation_method SHELXL-97
_cell_angle_alpha 90.00
_cell_angle_beta 93.828(2)
_cell_angle_gamma 90.00
_cell_formula_units_Z 4
_cell_length_a 11.8099(5)
_cell_length_b 9.7399(5)
_cell_length_c 12.7370(6)
_cell_measurement_temperature 296(2)
_cell_volume 1461.83(12)
_computing_structure_refinement 'SHELXL-97 (Sheldrick, 1997)'
_computing_structure_solution 'SHELXS-97 (Sheldrick, 1990)'
_diffrn_ambient_temperature 296(2)
_diffrn_measured_fraction_theta_full 0.860
_diffrn_measured_fraction_theta_max 0.860
_diffrn_radiation_monochromator graphite
_diffrn_radiation_source 'fine-focus sealed tube'
_diffrn_radiation_type MoK\a
_diffrn_radiation_wavelength 0.71073
_diffrn_reflns_av_R_equivalents 0.0273
_diffrn_reflns_av_sigmaI/netI 0.0283
_diffrn_reflns_limit_h_max 18
_diffrn_reflns_limit_h_min -18
_diffrn_reflns_limit_k_max 13
_diffrn_reflns_limit_k_min -13
_diffrn_reflns_limit_l_max 19
_diffrn_reflns_limit_l_min -18
_diffrn_reflns_number 22111
_diffrn_reflns_theta_full 34.04
_diffrn_reflns_theta_max 34.04
_diffrn_reflns_theta_min 1.73
_exptl_absorpt_coefficient_mu 0.101
_exptl_crystal_density_diffrn 1.419
_exptl_crystal_density_method 'not measured'
_exptl_crystal_F_000 660
_refine_diff_density_max 0.173
_refine_diff_density_min -0.210
_refine_diff_density_rms 0.043
_refine_ls_extinction_method none
_refine_ls_goodness_of_fit_ref 1.031
_refine_ls_hydrogen_treatment mixed
_refine_ls_matrix_type full
_refine_ls_number_parameters 212
_refine_ls_number_reflns 5141
_refine_ls_number_restraints 0
_refine_ls_restrained_S_all 1.031
_refine_ls_R_factor_all 0.0920
_refine_ls_R_factor_gt 0.0503
_refine_ls_shift/su_max 0.001
_refine_ls_shift/su_mean 0.000
_refine_ls_structure_factor_coef Fsqd
_refine_ls_weighting_details 'calc w=1/[\s^2^(Fo^2^)+(0.0500P)^2^+0.2096P] where P=(Fo^2^+2Fc^2^)/3'
_refine_ls_weighting_scheme calc
_refine_ls_wR_factor_gt 0.1131
_refine_ls_wR_factor_ref 0.1292
_reflns_number_gt 3048
_reflns_number_total 5141
_reflns_threshold_expression >2sigma(I)
_cod_data_source_file c3ra45174g.txt
_cod_data_source_block ac-cis
_cod_database_code 7239353

loop_
_symmetry_equiv_pos_as_xyz
'x, y, z'
'-x, y+1/2, -z+1/2'
'-x, -y, -z'
'x, -y-1/2, z-1/2'

loop_
_atom_site_label
_atom_site_type_symbol
_atom_site_fract_x
_atom_site_fract_y
_atom_site_fract_z
_atom_site_U_iso_or_equiv
_atom_site_adp_type
_atom_site_occupancy
_atom_site_symmetry_multiplicity
_atom_site_calc_flag
_atom_site_refinement_flags
O1 O 0.65738(7) 0.53700(9) 1.09775(7) 0.0494(2) Uani 1 1 d .
O2 O 0.80726(8) 0.59710(9) 1.01403(7) 0.0573(3) Uani 1 1 d .
O3 O 0.88719(8) 0.16445(11) 0.67610(7) 0.0625(3) Uani 1 1 d .
C12 C 0.84655(12) 0.06080(15) 0.95961(12) 0.0615(4) Uani 1 1 d .
H12A H 0.8958 -0.0032 0.9262 0.074 Uiso 1 1 calc R
H12B H 0.8925 0.1329 0.9933 0.074 Uiso 1 1 calc R
N1 N 0.81307(9) 0.36008(12) 0.90337(8) 0.0472(3) Uani 1 1 d .
C8 C 0.73016(9) 0.37858(11) 0.97303(8) 0.0390(2) Uani 1 1 d .
C7 C 0.65245(9) 0.28214(11) 0.99465(9) 0.0403(2) Uani 1 1 d .
C9 C 0.73609(10) 0.51114(12) 1.02740(9) 0.0430(3) Uani 1 1 d .
C6 C 0.56807(9) 0.31585(12) 1.06764(9) 0.0419(3) Uani 1 1 d .
C1 C 0.57254(10) 0.44378(13) 1.11673(9) 0.0432(3) Uani 1 1 d .
C13 C 0.75793(11) 0.12064(13) 0.87964(10) 0.0511(3) Uani 1 1 d .
H13 H 0.7389 0.0510 0.8258 0.061 Uiso 1 1 calc R
C10 C 0.65498(11) 0.14088(13) 0.94526(11) 0.0523(3) Uani 1 1 d .
H10 H 0.5851 0.1263 0.9007 0.063 Uiso 1 1 calc R
C15 C 0.90020(11) 0.23356(14) 0.76911(10) 0.0503(3) Uani 1 1 d .
C5 C 0.47804(11) 0.22969(14) 1.09097(12) 0.0558(3) Uani 1 1 d .
H5 H 0.4709 0.1441 1.0589 0.067 Uiso 1 1 calc R
C14 C 0.79411(10) 0.25169(14) 0.82505(9) 0.0479(3) Uani 1 1 d .
H14 H 0.7329 0.2801 0.7739 0.057 Uiso 1 1 calc R
O4 O 0.66425(10) 0.03801(10) 1.02542(10) 0.0760(3) Uani 1 1 d .
C2 C 0.49430(11) 0.48446(16) 1.18639(10) 0.0555(3) Uani 1 1 d .
H2 H 0.4997 0.5708 1.2175 0.067 Uiso 1 1 calc R
C4 C 0.40016(11) 0.26956(16) 1.16041(13) 0.0654(4) Uani 1 1 d .
H4 H 0.3412 0.2107 1.1747 0.078 Uiso 1 1 calc R
C3 C 0.40852(12) 0.39639(17) 1.20930(12) 0.0641(4) Uani 1 1 d .
H3 H 0.3564 0.4218 1.2573 0.077 Uiso 1 1 calc R
C18 C 0.99188(13) 0.15710(17) 0.63741(12) 0.0657(4) Uani 1 1 d .
H18 H 1.0073 0.1154 0.5743 0.079 Uiso 1 1 calc R
C17 C 1.06787(13) 0.21723(18) 0.70196(14) 0.0700(4) Uani 1 1 d .
H17 H 1.1451 0.2255 0.6930 0.084 Uiso 1 1 calc R
C16 C 1.00874(12) 0.26755(19) 0.78877(13) 0.0743(5) Uani 1 1 d .
H16 H 1.0400 0.3146 0.8473 0.089 Uiso 1 1 calc R
C11 C 0.77738(15) -0.0115(2) 1.03800(15) 0.0802(5) Uani 1 1 d .
H11A H 0.7787 -0.1098 1.0261 0.096 Uiso 1 1 calc R
H11B H 0.8088 0.0066 1.1090 0.096 Uiso 1 1 calc R
H1N H 0.8420(12) 0.4353(16) 0.8806(11) 0.061(4) Uiso 1 1 d .

loop_
_atom_site_aniso_label
_atom_site_aniso_U_11
_atom_site_aniso_U_22
_atom_site_aniso_U_33
_atom_site_aniso_U_23
_atom_site_aniso_U_13
_atom_site_aniso_U_12
O1 0.0516(5) 0.0438(5) 0.0535(5) -0.0101(4) 0.0078(4) -0.0048(4)
O2 0.0594(6) 0.0450(5) 0.0686(6) -0.0066(4) 0.0112(4) -0.0151(4)
O3 0.0513(5) 0.0889(7) 0.0471(5) -0.0173(5) 0.0012(4) 0.0115(5)
C12 0.0578(8) 0.0503(8) 0.0761(9) -0.0042(7) 0.0026(7) 0.0063(6)
N1 0.0492(6) 0.0443(6) 0.0491(6) -0.0062(5) 0.0101(4) -0.0075(5)
C8 0.0397(6) 0.0373(6) 0.0397(5) -0.0013(4) 0.0000(4) -0.0007(5)
C7 0.0384(6) 0.0369(6) 0.0451(6) -0.0007(5) -0.0007(4) -0.0003(5)
C9 0.0440(6) 0.0401(6) 0.0448(6) -0.0015(5) 0.0016(5) -0.0023(5)
C6 0.0385(6) 0.0404(6) 0.0463(6) 0.0060(5) -0.0006(4) 0.0020(5)
C1 0.0414(6) 0.0451(7) 0.0428(6) 0.0030(5) 0.0001(5) 0.0015(5)
C13 0.0489(7) 0.0454(7) 0.0590(7) -0.0165(6) 0.0026(5) -0.0025(5)
C10 0.0469(7) 0.0418(7) 0.0681(8) -0.0093(6) 0.0037(6) -0.0064(5)
C15 0.0492(7) 0.0568(8) 0.0447(6) -0.0090(6) 0.0025(5) 0.0036(6)
C5 0.0448(7) 0.0452(7) 0.0781(9) 0.0077(6) 0.0087(6) 0.0002(6)
C14 0.0438(6) 0.0553(7) 0.0442(6) -0.0101(5) 0.0002(5) 0.0009(6)
O4 0.0782(7) 0.0409(5) 0.1123(9) 0.0142(5) 0.0320(6) 0.0052(5)
C2 0.0542(8) 0.0611(8) 0.0513(7) -0.0042(6) 0.0056(6) 0.0091(6)
C4 0.0442(7) 0.0620(9) 0.0918(11) 0.0200(8) 0.0185(7) 0.0042(6)
C3 0.0509(8) 0.0773(11) 0.0658(9) 0.0117(8) 0.0174(6) 0.0143(7)
C18 0.0588(9) 0.0846(11) 0.0549(8) -0.0044(7) 0.0117(6) 0.0194(8)
C17 0.0494(8) 0.0751(10) 0.0879(11) -0.0051(9) 0.0221(8) 0.0028(7)
C16 0.0523(8) 0.0906(12) 0.0803(10) -0.0295(9) 0.0076(7) -0.0099(8)
C11 0.0788(11) 0.0756(11) 0.0864(12) 0.0125(9) 0.0069(9) 0.0055(9)

loop_
_atom_type_symbol
_atom_type_description
_atom_type_scat_dispersion_real
_atom_type_scat_dispersion_imag
_atom_type_scat_source
C C 0.0033 0.0016 'International Tables Vol C Tables 4.2.6.8 and 6.1.1.4'
H H 0.0000 0.0000 'International Tables Vol C Tables 4.2.6.8 and 6.1.1.4'
N N 0.0061 0.0033 'International Tables Vol C Tables 4.2.6.8 and 6.1.1.4'
O O 0.0106 0.0060 'International Tables Vol C Tables 4.2.6.8 and 6.1.1.4'

loop_
_geom_angle_atom_site_label_1
_geom_angle_atom_site_label_2
_geom_angle_atom_site_label_3
_geom_angle
C9 O1 C1 121.93(9)
C15 O3 C18 106.74(11)
C11 C12 C13 104.04(12)
C8 N1 C14 116.87(10)
C7 C8 N1 124.14(11)
C7 C8 C9 121.80(10)
N1 C8 C9 113.99(10)
C8 C7 C6 118.62(10)
C8 C7 C10 120.89(11)
C6 C7 C10 120.48(10)
O2 C9 O1 118.60(11)
O2 C9 C8 123.84(11)
O1 C9 C8 117.55(10)
C1 C6 C5 116.54(11)
C1 C6 C7 118.99(10)
C5 C6 C7 124.45(11)
C2 C1 O1 116.53(11)
C2 C1 C6 122.54(12)
O1 C1 C6 120.93(10)
C12 C13 C14 114.99(11)
C12 C13 C10 102.63(11)
C14 C13 C10 113.37(10)
O4 C10 C7 110.05(11)
O4 C10 C13 105.87(10)
C7 C10 C13 112.44(10)
C16 C15 O3 109.74(12)
C16 C15 C14 135.16(12)
O3 C15 C14 115.09(11)
C4 C5 C6 121.13(14)
N1 C14 C15 108.45(10)
N1 C14 C13 109.15(10)
C15 C14 C13 112.80(11)
C11 O4 C10 110.19(11)
C3 C2 C1 119.46(14)
C5 C4 C3 120.75(13)
C2 C3 C4 119.56(13)
C17 C18 O3 110.40(13)
C18 C17 C16 106.72(13)
C15 C16 C17 106.41(14)
O4 C11 C12 108.35(13)

loop_
_geom_bond_atom_site_label_1
_geom_bond_atom_site_label_2
_geom_bond_distance
O1 C9 1.3571(14)
O1 C1 1.3853(14)
O2 C9 1.2064(14)
O3 C15 1.3622(15)
O3 C18 1.3631(17)
C12 C11 1.506(2)
C12 C13 1.527(2)
N1 C8 1.3764(15)
N1 C14 1.4595(15)
C8 C7 1.3543(16)
C8 C9 1.4646(16)
C7 C6 1.4453(16)
C7 C10 1.5140(17)
C6 C1 1.3935(17)
C6 C5 1.4019(17)
C1 C2 1.3811(17)
C13 C14 1.5281(19)
C13 C10 1.5334(18)
C10 O4 1.4296(17)
C15 C16 1.3313(19)
C15 C14 1.4926(17)
C5 C4 1.3739(19)
O4 C11 1.419(2)
C2 C3 1.374(2)
C4 C3 1.384(2)
C18 C17 1.314(2)
C17 C16 1.433(2)
